data_4063776
loop_
_publ_author_name
'Jenter, Jelena'
'K\"oppe, Ralf'
'Roesky, Peter W.'

_publ_section_title
;
 2,5-Bis{N-(2,6-diisopropylphenyl)iminomethyl}pyrrolyl Complexes of the
 Heavy Alkaline Earth Metals: Synthesis, Structures, and Hydroamination
 Catalysis
;
_journal_issue 6
_journal_name_full Organometallics
_journal_page_first 1404
_journal_paper_doi 10.1021/om100937c
_journal_volume 30
_journal_year 2011
_chemical_formula_moiety 'C42 H62 Ca I N3 O3, C4 H8 O'
_chemical_formula_sum 'C46 H70 Ca I N3 O4'
_chemical_formula_weight 896.03
_chemical_name_systematic
; 
 ? 
;
_space_group_IT_number 14
_symmetry_cell_setting monoclinic
_symmetry_Int_Tables_number 14
_symmetry_space_group_name_Hall '-P 2ybc'
_symmetry_space_group_name_H-M 'P 1 21/c 1'
_atom_sites_solution_hydrogens geom
_atom_sites_solution_primary direct
_atom_sites_solution_secondary difmap
_audit_creation_date 09-06-04
_audit_creation_method 'STOE X-RED'
_cell_angle_alpha 90.00
_cell_angle_beta 107.76(3)
_cell_angle_gamma 90.00
_cell_formula_units_Z 4
_cell_length_a 17.187(3)
_cell_length_b 15.177(3)
_cell_length_c 19.291(4)
_cell_measurement_temperature 150(2)
_cell_volume 4792.2(18)
_computing_cell_refinement 'STOE X-AREA, PLATON (A.L.Spek, 2005)'
_computing_data_collection 'STOE X-AREA'
_computing_data_reduction 'STOE X-RED, PLATON (A.L.Spek, 2005)'
_computing_molecular_graphics 'Diamond 2.1e/3'
_computing_publication_material 'X-STEP32, Microsoft Word'
_computing_structure_refinement 'SHELXL-97 (Sheldrick, 1997)'
_computing_structure_solution 'SHELXS-97 (Sheldrick, 1997)'
_diffrn_ambient_temperature 150(2)
_diffrn_measured_fraction_theta_full 1.000
_diffrn_measured_fraction_theta_max 1.000
_diffrn_measurement_device_type 'STOE IPDS 2'
_diffrn_measurement_method 'area detector'
_diffrn_radiation_monochromator graphite
_diffrn_radiation_source 'fine-focus sealed tube'
_diffrn_radiation_type MoK\a
_diffrn_radiation_wavelength 0.71073
_diffrn_reflns_av_R_equivalents 0.1016
_diffrn_reflns_av_sigmaI/netI 0.0855
_diffrn_reflns_limit_h_max 20
_diffrn_reflns_limit_h_min -20
_diffrn_reflns_limit_k_max 18
_diffrn_reflns_limit_k_min -18
_diffrn_reflns_limit_l_max 19
_diffrn_reflns_limit_l_min -22
_diffrn_reflns_number 30443
_diffrn_reflns_theta_full 25.00
_diffrn_reflns_theta_max 25.00
_diffrn_reflns_theta_min 1.74
_exptl_absorpt_coefficient_mu 0.816
_exptl_absorpt_correction_type none
_exptl_crystal_colour yellow
_exptl_crystal_density_diffrn 1.242
_exptl_crystal_density_method 'not measured'
_exptl_crystal_description needle
_exptl_crystal_F_000 1888
_exptl_crystal_size_max 0.33
_exptl_crystal_size_mid 0.09
_exptl_crystal_size_min 0.07
_refine_diff_density_max 1.713
_refine_diff_density_min -0.871
_refine_diff_density_rms 0.100
_refine_ls_extinction_method none
_refine_ls_goodness_of_fit_ref 0.986
_refine_ls_hydrogen_treatment constr
_refine_ls_matrix_type full
_refine_ls_number_parameters 451
_refine_ls_number_reflns 8441
_refine_ls_number_restraints 10
_refine_ls_restrained_S_all 0.990
_refine_ls_R_factor_all 0.1154
_refine_ls_R_factor_gt 0.0729
_refine_ls_shift/su_max 0.013
_refine_ls_shift/su_mean 0.000
_refine_ls_structure_factor_coef Fsqd
_refine_ls_weighting_details 'calc w=1/[\s^2^(Fo^2^)+(0.1138P)^2^+0.0000P] where P=(Fo^2^+2Fc^2^)/3'
_refine_ls_weighting_scheme calc
_refine_ls_wR_factor_gt 0.1762
_refine_ls_wR_factor_ref 0.1963
_reflns_number_gt 5455
_reflns_number_total 8441
_reflns_threshold_expression >2sigma(I)
_cod_data_source_file om100937c_si_001.cif
_cod_data_source_block 2
_cod_original_cell_volume 4792.4(17)
_cod_original_sg_symbol_H-M 'P 21/c'
_cod_database_code 4063776

loop_
_symmetry_equiv_pos_as_xyz
'x, y, z'
'-x, y+1/2, -z+1/2'
'-x, -y, -z'
'x, -y-1/2, z-1/2'

loop_
_atom_site_label
_atom_site_type_symbol
_atom_site_fract_x
_atom_site_fract_y
_atom_site_fract_z
_atom_site_U_iso_or_equiv
_atom_site_adp_type
_atom_site_occupancy
_atom_site_symmetry_multiplicity
_atom_site_calc_flag
_atom_site_refinement_flags
_atom_site_disorder_assembly
_atom_site_disorder_group
C1 C 0.8427(4) 0.1902(4) 0.8878(3) 0.0406(14) Uani 1 1 d . C .
H1 H 0.8813 0.2367 0.8946 0.049 Uiso 1 1 calc R . .
C2 C 0.8445(4) 0.1218(4) 0.8371(3) 0.0363(13) Uani 1 1 d . C .
C3 C 0.9017(4) 0.1116(4) 0.7995(3) 0.0445(15) Uani 1 1 d . . .
H3 H 0.9455 0.1502 0.8003 0.053 Uiso 1 1 calc R . .
C4 C 0.8817(4) 0.0339(4) 0.7608(3) 0.0422(14) Uani 1 1 d . . .
H4 H 0.9097 0.0082 0.7303 0.051 Uiso 1 1 calc R . .
C5 C 0.8128(3) 0.0006(3) 0.7752(3) 0.0331(12) Uani 1 1 d . . .
C6 C 0.7689(4) -0.0794(3) 0.7489(3) 0.0338(12) Uani 1 1 d . . .
H6 H 0.7245 -0.0946 0.7661 0.041 Uiso 1 1 calc R . .
C7 C 0.7954(4) 0.2668(4) 0.9713(3) 0.0489(16) Uani 1 1 d . . .
C8 C 0.7561(5) 0.3446(4) 0.9441(4) 0.066(2) Uani 1 1 d . B .
C9 C 0.7597(7) 0.4147(5) 0.9918(5) 0.104(4) Uani 1 1 d . . .
H9 H 0.7353 0.4694 0.9733 0.125 Uiso 1 1 calc R . .
C10 C 0.7980(7) 0.4057(6) 1.0649(6) 0.119(5) Uani 1 1 d . . .
H10 H 0.7988 0.4536 1.0968 0.142 Uiso 1 1 calc R . .
C11 C 0.8350(5) 0.3283(6) 1.0919(4) 0.076(3) Uani 1 1 d . . .
H11 H 0.8612 0.3232 1.1428 0.091 Uiso 1 1 calc R . .
C12 C 0.8355(4) 0.2568(4) 1.0473(3) 0.0525(17) Uani 1 1 d . . .
C13 C 0.7397(4) -0.2092(4) 0.6820(3) 0.0365(13) Uani 1 1 d . . .
C14 C 0.6800(4) -0.2111(4) 0.6138(3) 0.0424(14) Uani 1 1 d . . .
C15 C 0.6357(4) -0.2887(4) 0.5930(4) 0.0472(15) Uani 1 1 d . . .
H15 H 0.5953 -0.2917 0.5467 0.057 Uiso 1 1 calc R . .
C16 C 0.6495(4) -0.3614(4) 0.6382(4) 0.0483(16) Uani 1 1 d . . .
H16 H 0.6166 -0.4126 0.6242 0.058 Uiso 1 1 calc R . .
C17 C 0.7109(5) -0.3595(4) 0.7037(4) 0.0514(16) Uani 1 1 d . . .
H17 H 0.7212 -0.4104 0.7338 0.062 Uiso 1 1 calc R . .
C18 C 0.7582(4) -0.2842(4) 0.7265(3) 0.0421(14) Uani 1 1 d . . .
C19 C 0.7099(6) 0.3557(5) 0.8623(4) 0.077(3) Uani 1 1 d . . .
H19 H 0.6959 0.2956 0.8408 0.092 Uiso 1 1 calc R A 1
C20 C 0.7595(10) 0.4024(8) 0.8200(7) 0.134(5) Uani 1 1 d . B .
H20A H 0.7270 0.4068 0.7687 0.202 Uiso 1 1 calc R . .
H20B H 0.8094 0.3688 0.8242 0.202 Uiso 1 1 calc R . .
H20C H 0.7740 0.4616 0.8400 0.202 Uiso 1 1 calc R . .
C21A C 0.6379(11) 0.4058(11) 0.8437(9) 0.058(4) Uiso 0.50 1 d P B 1
H21A H 0.6144 0.4077 0.7907 0.087 Uiso 0.50 1 calc PR B 1
H21B H 0.6504 0.4659 0.8625 0.087 Uiso 0.50 1 calc PR B 1
H21C H 0.5987 0.3789 0.8651 0.087 Uiso 0.50 1 calc PR B 1
C21B C 0.6124(15) 0.3912(15) 0.8592(13) 0.090(6) Uiso 0.50 1 d P B 2
H21D H 0.5792 0.3995 0.8084 0.134 Uiso 0.50 1 calc PR B 2
H21E H 0.6165 0.4472 0.8854 0.134 Uiso 0.50 1 calc PR B 2
H21F H 0.5867 0.3470 0.8820 0.134 Uiso 0.50 1 calc PR B 2
C22 C 0.8789(5) 0.1719(5) 1.0774(4) 0.0573(18) Uani 1 1 d . . .
H22 H 0.8505 0.1229 1.0448 0.069 Uiso 1 1 calc R . .
C23 C 0.8758(8) 0.1515(7) 1.1541(5) 0.095(3) Uani 1 1 d . . .
H23A H 0.9047 0.0962 1.1711 0.142 Uiso 1 1 calc R . .
H23B H 0.8187 0.1458 1.1533 0.142 Uiso 1 1 calc R . .
H23C H 0.9019 0.1994 1.1871 0.142 Uiso 1 1 calc R . .
C24 C 0.9664(5) 0.1736(7) 1.0766(6) 0.086(3) Uani 1 1 d . . .
H24A H 0.9931 0.1179 1.0962 0.129 Uiso 1 1 calc R . .
H24B H 0.9953 0.2226 1.1067 0.129 Uiso 1 1 calc R . .
H24C H 0.9677 0.1813 1.0266 0.129 Uiso 1 1 calc R . .
C25 C 0.6638(4) -0.1317(4) 0.5645(4) 0.0533(17) Uani 1 1 d . . .
H25 H 0.7113 -0.0907 0.5826 0.064 Uiso 1 1 calc R . .
C26 C 0.5870(8) -0.0829(7) 0.5692(7) 0.113(4) Uani 1 1 d . . .
H26A H 0.5772 -0.0313 0.5372 0.169 Uiso 1 1 calc R . .
H26B H 0.5952 -0.0638 0.6195 0.169 Uiso 1 1 calc R . .
H26C H 0.5399 -0.1226 0.5540 0.169 Uiso 1 1 calc R . .
C27 C 0.6563(6) -0.1550(5) 0.4858(4) 0.075(2) Uani 1 1 d . . .
H27A H 0.6460 -0.1013 0.4562 0.113 Uiso 1 1 calc R . .
H27B H 0.6108 -0.1962 0.4670 0.113 Uiso 1 1 calc R . .
H27C H 0.7071 -0.1824 0.4838 0.113 Uiso 1 1 calc R . .
C28 C 0.8268(5) -0.2852(4) 0.7980(3) 0.0560(18) Uani 1 1 d . . .
H28 H 0.8572 -0.2284 0.8016 0.067 Uiso 1 1 calc R . .
C29 C 0.7930(7) -0.2896(7) 0.8628(4) 0.085(3) Uani 1 1 d . . .
H29A H 0.8385 -0.2896 0.9082 0.128 Uiso 1 1 calc R . .
H29B H 0.7609 -0.3436 0.8597 0.128 Uiso 1 1 calc R . .
H29C H 0.7581 -0.2383 0.8619 0.128 Uiso 1 1 calc R . .
C30 C 0.8869(5) -0.3593(5) 0.8010(4) 0.069(2) Uani 1 1 d . . .
H30A H 0.9303 -0.3575 0.8478 0.104 Uiso 1 1 calc R . .
H30B H 0.9109 -0.3523 0.7613 0.104 Uiso 1 1 calc R . .
H30C H 0.8584 -0.4160 0.7959 0.104 Uiso 1 1 calc R . .
O1 O 0.6025(3) 0.1491(3) 0.8001(2) 0.0479(10) Uiso 1 1 d D . .
C31 C 0.5174(4) 0.1579(6) 0.7928(4) 0.066(2) Uani 1 1 d D . .
H31A H 0.5049 0.2196 0.8022 0.079 Uiso 1 1 calc R . .
H31B H 0.5028 0.1194 0.8283 0.079 Uiso 1 1 calc R . .
C32 C 0.4703(5) 0.1324(6) 0.7181(4) 0.069(2) Uani 1 1 d D . .
H32A H 0.4407 0.0764 0.7181 0.083 Uiso 1 1 calc R . .
H32B H 0.4302 0.1786 0.6949 0.083 Uiso 1 1 calc R . .
C33 C 0.5305(6) 0.1221(9) 0.6799(4) 0.099(3) Uani 1 1 d D . .
H33A H 0.5135 0.1543 0.6330 0.118 Uiso 1 1 calc R . .
H33B H 0.5378 0.0591 0.6700 0.118 Uiso 1 1 calc R . .
C34 C 0.6070(5) 0.1593(7) 0.7288(4) 0.079(3) Uani 1 1 d D . .
H34A H 0.6549 0.1275 0.7231 0.094 Uiso 1 1 calc R . .
H34B H 0.6119 0.2224 0.7178 0.094 Uiso 1 1 calc R . .
C35A C 0.5884(8) 0.0684(7) 1.0148(6) 0.037(3) Uiso 0.50 1 d P C 1
H35A H 0.6029 0.0053 1.0150 0.045 Uiso 0.50 1 calc PR C 1
H35B H 0.5284 0.0748 0.9939 0.045 Uiso 0.50 1 calc PR C 1
C35B C 0.642(4) 0.081(3) 1.050(3) 0.23(2) Uiso 0.50 1 d P C 2
H35C H 0.6962 0.0526 1.0689 0.274 Uiso 0.50 1 calc PR C 2
H35D H 0.5993 0.0363 1.0487 0.274 Uiso 0.50 1 calc PR C 2
C36A C 0.6176(10) 0.1062(11) 1.0890(8) 0.056(3) Uiso 0.50 1 d P C 1
H36A H 0.5825 0.0887 1.1189 0.067 Uiso 0.50 1 calc PR C 1
H36B H 0.6749 0.0895 1.1144 0.067 Uiso 0.50 1 calc PR C 1
C36B C 0.6350(15) 0.1592(18) 1.0988(13) 0.093(6) Uiso 0.50 1 d P C 2
H36C H 0.5945 0.1464 1.1246 0.112 Uiso 0.50 1 calc PR C 2
H36D H 0.6885 0.1714 1.1354 0.112 Uiso 0.50 1 calc PR C 2
C37A C 0.6099(12) 0.1992(14) 1.0711(11) 0.063(4) Uiso 0.50 1 d P C 1
H37A H 0.6569 0.2323 1.1030 0.076 Uiso 0.50 1 calc PR C 1
H37B H 0.5590 0.2232 1.0775 0.076 Uiso 0.50 1 calc PR C 1
C37B C 0.6098(15) 0.2312(16) 1.0521(13) 0.090(7) Uiso 0.50 1 d P C 2
H37C H 0.5548 0.2506 1.0521 0.108 Uiso 0.50 1 calc PR C 2
H37D H 0.6482 0.2809 1.0689 0.108 Uiso 0.50 1 calc PR C 2
C38 C 0.6080(7) 0.2073(7) 0.9841(6) 0.090(3) Uiso 1 1 d . . .
H38A H 0.5530 0.2224 0.9515 0.108 Uiso 1 1 calc R C 1
H38B H 0.6486 0.2502 0.9775 0.108 Uiso 1 1 calc R C 1
C39 C 0.7691(5) -0.0781(7) 1.0320(5) 0.085(3) Uani 1 1 d . . .
H39A H 0.7381 -0.1308 1.0088 0.102 Uiso 1 1 calc R D 1
H39B H 0.7356 -0.0443 1.0563 0.102 Uiso 1 1 calc R D 1
C40A C 0.8492(9) -0.1038(10) 1.0853(8) 0.052(3) Uiso 0.50 1 d P E 1
H40A H 0.8614 -0.0660 1.1292 0.062 Uiso 0.50 1 calc PR E 1
H40B H 0.8476 -0.1660 1.1003 0.062 Uiso 0.50 1 calc PR E 1
C40B C 0.8323(9) -0.1425(10) 1.0602(9) 0.054(3) Uiso 0.50 1 d P E 2
H40C H 0.8209 -0.1979 1.0318 0.065 Uiso 0.50 1 calc PR E 2
H40D H 0.8398 -0.1555 1.1121 0.065 Uiso 0.50 1 calc PR E 2
C41 C 0.9091(5) -0.0923(7) 1.0496(5) 0.080(3) Uani 1 1 d . . .
H41A H 0.9320 -0.1502 1.0423 0.096 Uiso 1 1 calc R E 1
H41B H 0.9542 -0.0553 1.0797 0.096 Uiso 1 1 calc R E 1
C42 C 0.8704(4) -0.0487(5) 0.9770(4) 0.0514(16) Uani 1 1 d . C .
H42A H 0.9020 0.0038 0.9712 0.062 Uiso 1 1 calc R . .
H42B H 0.8670 -0.0901 0.9365 0.062 Uiso 1 1 calc R . .
N1 N 0.7912(3) 0.1921(3) 0.9248(3) 0.0379(11) Uani 1 1 d . C .
N2 N 0.7897(3) 0.0537(3) 0.8225(2) 0.0319(10) Uani 1 1 d . C .
N3 N 0.7861(3) -0.1305(3) 0.7041(2) 0.0386(11) Uani 1 1 d . . .
Ca Ca 0.69477(7) 0.06380(7) 0.89172(6) 0.0341(3) Uani 1 1 d . . .
I I 0.58074(3) -0.09704(3) 0.85130(3) 0.05996(19) Uani 1 1 d . C .
O2 O 0.6300(3) 0.1193(3) 0.9750(3) 0.0627(13) Uani 1 1 d . C .
O3 O 0.7904(3) -0.0241(3) 0.9786(2) 0.0459(10) Uiso 1 1 d . C .
O4 O 0.9550(9) 0.6692(10) 0.1372(8) 0.203(5) Uiso 1 1 d DU . .
C43 C 0.9689(11) 0.6922(10) 0.0650(8) 0.165(6) Uiso 1 1 d DU . .
H43A H 0.9294 0.7368 0.0375 0.198 Uiso 1 1 calc R . .
H43B H 1.0253 0.7129 0.0717 0.198 Uiso 1 1 calc R . .
C44 C 0.9537(14) 0.6043(12) 0.0300(11) 0.207(9) Uiso 1 1 d DU . .
H44A H 0.8977 0.5825 0.0236 0.249 Uiso 1 1 calc R . .
H44B H 0.9659 0.6024 -0.0169 0.249 Uiso 1 1 calc R . .
C45 C 1.0141(14) 0.5597(14) 0.0873(11) 0.219(9) Uiso 1 1 d DU . .
H45A H 1.0676 0.5602 0.0779 0.262 Uiso 1 1 calc R . .
H45B H 0.9978 0.4978 0.0910 0.262 Uiso 1 1 calc R . .
C46 C 1.0194(15) 0.6092(14) 0.1567(10) 0.231(11) Uiso 1 1 d DU . .
H46A H 1.0134 0.5684 0.1947 0.277 Uiso 1 1 calc R . .
H46B H 1.0724 0.6402 0.1751 0.277 Uiso 1 1 calc R . .

loop_
_atom_site_aniso_label
_atom_site_aniso_U_11
_atom_site_aniso_U_22
_atom_site_aniso_U_33
_atom_site_aniso_U_23
_atom_site_aniso_U_13
_atom_site_aniso_U_12
C1 0.049(4) 0.031(3) 0.034(3) -0.001(2) 0.001(3) -0.009(3)
C2 0.043(3) 0.037(3) 0.026(3) 0.002(2) 0.006(2) -0.007(2)
C3 0.046(4) 0.050(4) 0.040(3) -0.001(3) 0.017(3) -0.011(3)
C4 0.046(4) 0.052(3) 0.033(3) -0.003(3) 0.018(3) -0.004(3)
C5 0.041(3) 0.036(3) 0.023(3) 0.002(2) 0.010(2) 0.005(2)
C6 0.039(3) 0.038(3) 0.026(3) -0.002(2) 0.012(2) 0.006(2)
C7 0.051(4) 0.042(3) 0.044(3) -0.014(3) 0.000(3) 0.007(3)
C8 0.076(5) 0.044(4) 0.058(4) -0.014(3) -0.011(4) 0.011(3)
C9 0.119(8) 0.055(5) 0.093(7) -0.030(5) -0.033(6) 0.043(5)
C10 0.131(9) 0.083(6) 0.093(7) -0.058(6) -0.037(7) 0.052(6)
C11 0.080(6) 0.079(5) 0.048(4) -0.029(4) -0.011(4) 0.019(4)
C12 0.051(4) 0.055(4) 0.041(3) -0.019(3) -0.001(3) 0.013(3)
C13 0.044(3) 0.037(3) 0.033(3) -0.006(2) 0.019(3) 0.001(2)
C14 0.041(3) 0.047(3) 0.042(3) -0.009(3) 0.017(3) -0.004(3)
C15 0.045(4) 0.052(4) 0.044(3) -0.012(3) 0.013(3) -0.005(3)
C16 0.048(4) 0.047(3) 0.058(4) -0.017(3) 0.028(3) -0.012(3)
C17 0.072(5) 0.043(3) 0.044(4) -0.001(3) 0.026(3) -0.004(3)
C18 0.053(4) 0.045(3) 0.032(3) -0.009(3) 0.019(3) -0.002(3)
C19 0.098(7) 0.041(4) 0.065(5) -0.011(3) -0.013(5) 0.012(4)
C20 0.176(14) 0.103(8) 0.096(8) 0.043(7) -0.001(9) -0.012(9)
C22 0.061(5) 0.061(4) 0.040(4) -0.010(3) 0.000(3) 0.008(3)
C23 0.133(9) 0.096(7) 0.056(5) 0.006(5) 0.030(5) 0.021(6)
C24 0.055(5) 0.094(6) 0.107(7) -0.002(5) 0.020(5) 0.027(5)
C25 0.056(4) 0.047(3) 0.047(4) 0.001(3) 0.000(3) -0.006(3)
C26 0.116(9) 0.076(6) 0.138(10) 0.025(6) 0.028(8) 0.047(6)
C27 0.102(7) 0.069(5) 0.045(4) 0.008(4) 0.010(4) -0.004(5)
C28 0.076(5) 0.047(4) 0.036(3) 0.004(3) 0.005(3) 0.000(3)
C29 0.123(8) 0.102(7) 0.033(4) 0.003(4) 0.028(4) 0.017(6)
C30 0.078(6) 0.064(5) 0.057(4) 0.003(4) 0.009(4) 0.001(4)
C31 0.047(4) 0.092(6) 0.052(4) 0.008(4) 0.005(3) 0.013(4)
C32 0.056(5) 0.083(5) 0.060(5) 0.002(4) 0.004(4) -0.003(4)
C33 0.080(6) 0.171(10) 0.040(4) -0.014(5) 0.012(4) -0.008(7)
C34 0.053(5) 0.141(8) 0.044(4) 0.034(5) 0.016(4) 0.009(5)
C39 0.070(5) 0.117(7) 0.070(5) 0.059(5) 0.026(4) 0.015(5)
C41 0.064(5) 0.104(7) 0.068(5) 0.036(5) 0.013(4) 0.033(5)
C42 0.043(4) 0.071(4) 0.045(4) 0.011(3) 0.019(3) 0.014(3)
N1 0.039(3) 0.035(2) 0.034(2) -0.006(2) 0.004(2) 0.004(2)
N2 0.040(3) 0.033(2) 0.023(2) -0.0010(18) 0.0101(19) -0.001(2)
N3 0.046(3) 0.044(3) 0.029(2) -0.006(2) 0.016(2) -0.003(2)
Ca 0.0380(6) 0.0365(6) 0.0274(5) -0.0021(4) 0.0091(5) 0.0025(5)
I 0.0618(3) 0.0514(3) 0.0640(3) -0.0006(2) 0.0152(2) -0.0143(2)
O2 0.080(4) 0.061(3) 0.065(3) -0.011(2) 0.048(3) 0.003(2)

loop_
_atom_type_symbol
_atom_type_description
_atom_type_scat_dispersion_real
_atom_type_scat_dispersion_imag
_atom_type_scat_source
C C 0.0033 0.0016 'International Tables Vol C Tables 4.2.6.8 and 6.1.1.4'
H H 0.0000 0.0000 'International Tables Vol C Tables 4.2.6.8 and 6.1.1.4'
N N 0.0061 0.0033 'International Tables Vol C Tables 4.2.6.8 and 6.1.1.4'
Ca Ca 0.2262 0.3064 'International Tables Vol C Tables 4.2.6.8 and 6.1.1.4'
I I -0.4742 1.8119 'International Tables Vol C Tables 4.2.6.8 and 6.1.1.4'
O O 0.0106 0.0060 'International Tables Vol C Tables 4.2.6.8 and 6.1.1.4'

loop_
_geom_angle_atom_site_label_1
_geom_angle_atom_site_label_2
_geom_angle_atom_site_label_3
_geom_angle
N1 C1 C2 123.5(5)
N1 C1 Ca 47.2(3)
C2 C1 Ca 76.4(3)
N2 C2 C3 110.9(5)
N2 C2 C1 122.1(5)
C3 C2 C1 126.9(5)
N2 C2 Ca 44.4(3)
C3 C2 Ca 155.2(4)
C1 C2 Ca 77.7(4)
C4 C3 C2 106.1(5)
C3 C4 C5 106.8(5)
N2 C5 C4 110.9(5)
N2 C5 C6 120.5(5)
C4 C5 C6 128.5(5)
N3 C6 C5 123.7(5)
C8 C7 C12 120.7(6)
C8 C7 N1 120.7(5)
C12 C7 N1 118.4(5)
C7 C8 C9 118.8(7)
C7 C8 C19 121.4(6)
C9 C8 C19 119.8(6)
C10 C9 C8 120.9(7)
C11 C10 C9 120.1(7)
C10 C11 C12 121.9(7)
C11 C12 C7 117.5(6)
C11 C12 C22 121.6(6)
C7 C12 C22 120.9(5)
C14 C13 C18 121.5(5)
C14 C13 N3 118.7(5)
C18 C13 N3 119.7(5)
C15 C14 C13 117.8(6)
C15 C14 C25 121.0(6)
C13 C14 C25 121.2(5)
C16 C15 C14 121.3(6)
C17 C16 C15 119.9(6)
C16 C17 C18 121.1(6)
C17 C18 C13 118.1(6)
C17 C18 C28 119.7(6)
C13 C18 C28 122.2(5)
C21A C19 C20 101.9(10)
C21A C19 C8 117.2(10)
C20 C19 C8 113.6(8)
C21A C19 C21B 19.9(10)
C20 C19 C21B 121.8(11)
C8 C19 C21B 104.9(11)
C24 C22 C12 111.0(7)
C24 C22 C23 110.0(7)
C12 C22 C23 112.7(7)
C14 C25 C27 112.7(6)
C14 C25 C26 110.1(7)
C27 C25 C26 110.9(7)
C18 C28 C30 111.9(6)
C18 C28 C29 111.1(7)
C30 C28 C29 111.1(6)
C34 O1 C31 104.6(5)
C34 O1 Ca 124.4(4)
C31 O1 Ca 123.8(4)
O1 C31 C32 108.2(6)
C33 C32 C31 105.1(7)
C32 C33 C34 105.5(7)
O1 C34 C33 106.2(7)
O2 C35A C36A 103.4(10)
O2 C35B C36B 106(3)
C37A C36A C35A 99.6(13)
C37B C36B C35B 106(3)
C36A C37A C38 106.5(13)
C38 C37B C36B 109.1(19)
C37B C38 O2 116.5(13)
C37B C38 C37A 19.8(11)
O2 C38 C37A 97.5(10)
C40B C39 O3 109.1(9)
C40B C39 C40A 29.9(7)
O3 C39 C40A 104.9(8)
C41 C40A C39 106.6(10)
C39 C40B C41 100.8(10)
C40A C41 C42 109.0(8)
C40A C41 C40B 28.6(7)
C42 C41 C40B 100.5(8)
O3 C42 C41 104.4(6)
C1 N1 C7 116.7(5)
C1 N1 Ca 110.6(4)
C7 N1 Ca 132.5(4)
C5 N2 C2 105.2(5)
C5 N2 Ca 142.5(4)
C2 N2 Ca 112.2(3)
C6 N3 C13 119.4(5)
O1 Ca O3 176.90(16)
O1 Ca O2 88.03(18)
O3 Ca O2 95.06(18)
O1 Ca N2 91.95(16)
O3 Ca N2 85.13(15)
O2 Ca N2 159.37(17)
O1 Ca N1 90.31(15)
O3 Ca N1 89.74(15)
O2 Ca N1 87.83(18)
N2 Ca N1 71.55(16)
O1 Ca I 90.84(11)
O3 Ca I 89.05(11)
O2 Ca I 93.41(13)
N2 Ca I 107.21(11)
N1 Ca I 178.34(12)
O1 Ca C2 91.54(15)
O3 Ca C2 86.19(15)
O2 Ca C2 135.95(17)
N2 Ca C2 23.42(14)
N1 Ca C2 48.13(15)
I Ca C2 130.63(11)
O1 Ca C1 90.61(15)
O3 Ca C1 88.27(15)
O2 Ca C1 110.06(18)
N2 Ca C1 49.31(15)
N1 Ca C1 22.24(15)
I Ca C1 156.52(12)
C2 Ca C1 25.89(15)
C38 O2 C35A 104.4(7)
C38 O2 C35B 102(2)
C35A O2 C35B 39(2)
C38 O2 Ca 128.2(5)
C35A O2 Ca 126.0(5)
C35B O2 Ca 124(2)
C42 O3 C39 108.7(5)
C42 O3 Ca 126.5(4)
C39 O3 Ca 123.4(4)
C46 O4 C43 93.6(12)
C44 C43 O4 98.9(13)
C44 C43 C46 79.4(10)
O4 C43 C46 40.8(7)
C45 C44 C43 95.0(14)
C44 C45 C46 106.4(15)
O4 C46 C45 104.9(14)
O4 C46 C43 45.6(7)
C45 C46 C43 70.1(10)

loop_
_geom_bond_atom_site_label_1
_geom_bond_atom_site_label_2
_geom_bond_distance
C1 N1 1.296(8)
C1 C2 1.432(8)
C1 Ca 3.205(6)
C2 N2 1.369(7)
C2 C3 1.397(9)
C2 Ca 3.188(6)
C3 C4 1.381(9)
C4 C5 1.392(9)
C5 N2 1.364(7)
C5 C6 1.437(8)
C6 N3 1.262(7)
C7 C8 1.382(9)
C7 C12 1.425(9)
C7 N1 1.435(7)
C8 C9 1.395(11)
C8 C19 1.544(10)
C9 C10 1.370(13)
C10 C11 1.361(12)
C11 C12 1.387(9)
C12 C22 1.512(9)
C13 C14 1.401(8)
C13 C18 1.403(8)
C13 N3 1.427(7)
C14 C15 1.394(9)
C14 C25 1.507(9)
C15 C16 1.382(10)
C16 C17 1.377(10)
C17 C18 1.394(9)
C18 C28 1.517(9)
C19 C21A 1.403(19)
C19 C20 1.522(17)
C19 C21B 1.74(3)
C22 C24 1.509(12)
C22 C23 1.529(11)
C25 C27 1.525(10)
C25 C26 1.539(13)
C28 C30 1.516(11)
C28 C29 1.531(11)
O1 C34 1.410(8)
O1 C31 1.432(8)
O1 Ca 2.367(4)
C31 C32 1.473(10)
C32 C33 1.451(12)
C33 C34 1.477(12)
C35A O2 1.425(13)
C35A C36A 1.48(2)
C35B O2 1.52(5)
C35B C36B 1.54(5)
C36A C37A 1.45(3)
C36B C37B 1.40(3)
C37A C38 1.67(2)
C37B C38 1.35(2)
C38 O2 1.414(11)
C39 C40B 1.440(17)
C39 O3 1.447(9)
C39 C40A 1.498(16)
C40A C41 1.414(17)
C40B C41 1.589(18)
C41 C42 1.508(10)
C42 O3 1.434(8)
N1 Ca 2.510(5)
N2 Ca 2.408(5)
Ca O3 2.368(4)
Ca O2 2.371(5)
Ca I 3.0782(13)
O4 C46 1.394(16)
O4 C43 1.523(15)
C43 C44 1.482(16)
C43 C46 2.128(18)
C44 C45 1.433(18)
C45 C46 1.512(18)
